data_2208974
loop_
_publ_author_name
'Hong Yan'
'Hui-Qin Wang'
'Cheng-Liang Ni'
'Xiu-Qing Song'

_publ_section_title
;
 A photodimer of a 4-phenyl-4<i>H</i>-pyran
;
_journal_coeditor_code RZ2009
_journal_issue 5
_journal_name_full 'Acta Crystallographica Section E'
_journal_page_first o1951
_journal_page_last o1953
_journal_paper_doi 10.1107/S1600536806012980
_journal_volume 62
_journal_year 2006
_chemical_formula_iupac 'C38 H44 O10'
_chemical_formula_moiety 'C38 H44 O10'
_chemical_formula_sum 'C38 H44 O10'
_chemical_formula_weight 660.73
_chemical_melting_point .268E-266
_chemical_name_systematic
;
tetraethyl 2,4,8,10-tetramethyl-6,12-diphenyl-
3,9-dioxapentacyclo[6.4.0.0^2,7^.0^4,11^.0^5,10^]dodecane-1,5,7,11-
tetracarboxylate
;
_space_group_IT_number 14
_symmetry_cell_setting monoclinic
_symmetry_space_group_name_Hall '-P 2yn'
_symmetry_space_group_name_H-M 'P 1 21/n 1'
_atom_sites_solution_hydrogens geom
_atom_sites_solution_primary direct
_atom_sites_solution_secondary difmap
_cell_angle_alpha 90.00
_cell_angle_beta 99.18(3)
_cell_angle_gamma 90.00
_cell_formula_units_Z 2
_cell_length_a 10.809(2)
_cell_length_b 11.284(2)
_cell_length_c 14.314(3)
_cell_measurement_reflns_used 10246
_cell_measurement_temperature 293(2)
_cell_measurement_theta_max 25.02
_cell_measurement_theta_min 2.20
_cell_volume 1723.5(6)
_computing_cell_refinement RAPID-AUTO
_computing_data_collection 'RAPID-AUTO (Rigaku, 2000)'
_computing_data_reduction 'CrystalStructure (Rigaku/MSC, 2002)'
_computing_molecular_graphics 'SHELXTL (Sheldrick, 1999)'
_computing_publication_material SHELXL97
_computing_structure_refinement 'SHELXL97 (Sheldrick, 1997)'
_computing_structure_solution 'SHELXS97 (Sheldrick, 1997)'
_diffrn_ambient_temperature 293(2)
_diffrn_detector_area_resol_mean 10.0
_diffrn_measured_fraction_theta_full 0.999
_diffrn_measured_fraction_theta_max 0.999
_diffrn_measurement_device_type 'Rigaku RAXIS RAPID IP'
_diffrn_measurement_method \w
_diffrn_radiation_monochromator graphite
_diffrn_radiation_source 'fine-focus sealed tube'
_diffrn_radiation_type MoK\a
_diffrn_radiation_wavelength 0.71073
_diffrn_reflns_av_R_equivalents 0.0335
_diffrn_reflns_av_sigmaI/netI 0.0486
_diffrn_reflns_limit_h_max 12
_diffrn_reflns_limit_h_min -12
_diffrn_reflns_limit_k_max 13
_diffrn_reflns_limit_k_min -13
_diffrn_reflns_limit_l_max 16
_diffrn_reflns_limit_l_min -17
_diffrn_reflns_theta_full 25.02
_diffrn_reflns_theta_max 25.02
_diffrn_reflns_theta_min 2.2
_diffrn_standards_decay_% 0
_diffrn_standards_interval_count 0
_diffrn_standards_interval_time 0
_diffrn_standards_number 0
_exptl_absorpt_coefficient_mu 0.092
_exptl_absorpt_correction_T_max 0.986
_exptl_absorpt_correction_T_min 0.973
_exptl_absorpt_correction_type multi-scan
_exptl_absorpt_process_details '(ABSCOR; Higashi, 1995)'
_exptl_crystal_colour Colourless
_exptl_crystal_density_diffrn 1.273
_exptl_crystal_density_method 'not measured'
_exptl_crystal_description Block
_exptl_crystal_F_000 704
_exptl_crystal_size_max 0.30
_exptl_crystal_size_mid 0.25
_exptl_crystal_size_min 0.15
_refine_diff_density_max 0.264
_refine_diff_density_min -0.247
_refine_ls_extinction_coef 0.0123(18)
_refine_ls_extinction_method 'SHELXL97 (Sheldrick, 1997)'
_refine_ls_goodness_of_fit_ref 0.965
_refine_ls_hydrogen_treatment constr
_refine_ls_matrix_type full
_refine_ls_number_parameters 219
_refine_ls_number_reflns 3040
_refine_ls_number_restraints 0
_refine_ls_restrained_S_all 0.965
_refine_ls_R_factor_all 0.0786
_refine_ls_R_factor_gt 0.0467
_refine_ls_shift/su_max 0.000
_refine_ls_shift/su_mean 0.000
_refine_ls_structure_factor_coef Fsqd
_refine_ls_weighting_details 'calc w = 1/[\s^2^(Fo^2^)+(0.073P)^2^] where P=(Fo^2^+2Fc^2^)/3'
_refine_ls_weighting_scheme calc
_refine_ls_wR_factor_gt 0.1201
_refine_ls_wR_factor_ref 0.1292
_reflns_number_gt 1876
_reflns_number_total 3040
_reflns_threshold_expression I>2\s(I)
_cod_data_source_file rz2009.cif
_cod_data_source_block 2
_cod_original_sg_symbol_H-M 'P 21/n'
_cod_database_code 2208974

loop_
_symmetry_equiv_pos_as_xyz
'x, y, z'
'-x+1/2, y+1/2, -z+1/2'
'-x, -y, -z'
'x-1/2, -y-1/2, z-1/2'

loop_
_atom_site_type_symbol
_atom_site_label
_atom_site_fract_x
_atom_site_fract_y
_atom_site_fract_z
_atom_site_U_iso_or_equiv
_atom_site_adp_type
_atom_site_calc_flag
_atom_site_refinement_flags
_atom_site_occupancy
O O1 0.04041(12) 0.37996(12) 0.08696(9) 0.0370(4) Uani d . 1
O O2 0.34453(13) 0.54974(14) 0.11659(10) 0.0500(4) Uani d . 1
O O3 0.34671(15) 0.60841(17) -0.03133(12) 0.0687(5) Uani d . 1
O O4 -0.02344(15) 0.64145(15) 0.24493(10) 0.0605(5) Uani d . 1
O O5 -0.1995(2) 0.6957(2) 0.15614(13) 0.1028(8) Uani d . 1
C C1 -0.07135(17) 0.44772(18) 0.08581(13) 0.0353(5) Uani d . 1
C C2 -0.04534(18) 0.58613(18) 0.08510(13) 0.0363(5) Uani d . 1
C C3 0.09552(18) 0.61258(17) 0.09318(13) 0.0356(5) Uani d . 1
H H3 0.1340 0.5774 0.1534 0.043 Uiso calc R 1
C C4 0.15084(18) 0.54289(18) 0.01592(13) 0.0356(5) Uani d . 1
C C5 0.12048(18) 0.40708(17) 0.01862(13) 0.0366(5) Uani d . 1
C C6 0.13597(18) 0.74236(19) 0.09895(14) 0.0393(5) Uani d . 1
C C7 0.1013(2) 0.82379(19) 0.02669(16) 0.0482(6) Uani d . 1
H H7 0.0456 0.8017 -0.0268 0.058 Uiso calc R 1
C C8 0.1497(2) 0.9381(2) 0.03413(17) 0.0567(7) Uani d . 1
H H8 0.1258 0.9918 -0.0147 0.068 Uiso calc R 1
C C9 0.2317(2) 0.9730(2) 0.11193(19) 0.0620(7) Uani d . 1
H H9 0.2639 1.0496 0.1159 0.074 Uiso calc R 1
C C10 0.2664(2) 0.8929(2) 0.18506(18) 0.0615(7) Uani d . 1
H H10 0.3224 0.9153 0.2383 0.074 Uiso calc R 1
C C11 0.2173(2) 0.7798(2) 0.17808(16) 0.0510(6) Uani d . 1
H H11 0.2394 0.7272 0.2280 0.061 Uiso calc R 1
C C12 0.29060(19) 0.57084(19) 0.02781(15) 0.0407(5) Uani d . 1
C C13 0.4770(2) 0.5799(3) 0.14118(17) 0.0675(8) Uani d . 1
H H13A 0.4898 0.6630 0.1281 0.081 Uiso calc R 1
H H13B 0.5262 0.5328 0.1038 0.081 Uiso calc R 1
C C14 0.5168(3) 0.5552(3) 0.2436(2) 0.0956(11) Uani d . 1
H H14A 0.6035 0.5761 0.2615 0.143 Uiso calc R 1
H H14B 0.5060 0.4724 0.2555 0.143 Uiso calc R 1
H H14C 0.4667 0.6011 0.2799 0.143 Uiso calc R 1
C C15 -0.0994(2) 0.6502(2) 0.16262(16) 0.0467(6) Uani d . 1
C C16 -0.0631(3) 0.6963(3) 0.32777(17) 0.0777(9) Uani d . 1
H H16A -0.1410 0.7392 0.3092 0.093 Uiso calc R 1
H H16B 0.0000 0.7519 0.3567 0.093 Uiso calc R 1
C C17 -0.0810(4) 0.6013(3) 0.3961(2) 0.1199(14) Uani d . 1
H H17A -0.1073 0.6358 0.4510 0.180 Uiso calc R 1
H H17B -0.0034 0.5598 0.4145 0.180 Uiso calc R 1
H H17C -0.1438 0.5468 0.3670 0.180 Uiso calc R 1
C C18 0.22742(19) 0.31999(19) 0.04144(15) 0.0453(6) Uani d . 1
H H18A 0.2629 0.3266 0.1071 0.068 Uiso calc R 1
H H18B 0.2905 0.3372 0.0032 0.068 Uiso calc R 1
H H18C 0.1967 0.2409 0.0285 0.068 Uiso calc R 1
C C19 -0.1279(2) 0.3974(2) 0.16777(14) 0.0474(6) Uani d . 1
H H19A -0.0664 0.3986 0.2241 0.071 Uiso calc R 1
H H19B -0.1544 0.3173 0.1537 0.071 Uiso calc R 1
H H19C -0.1988 0.4445 0.1774 0.071 Uiso calc R 1

loop_
_atom_site_aniso_label
_atom_site_aniso_U_11
_atom_site_aniso_U_22
_atom_site_aniso_U_33
_atom_site_aniso_U_12
_atom_site_aniso_U_13
_atom_site_aniso_U_23
O1 0.0379(8) 0.0384(8) 0.0346(7) 0.0028(6) 0.0052(6) 0.0045(6)
O2 0.0343(8) 0.0666(11) 0.0476(9) -0.0031(7) 0.0017(7) -0.0003(7)
O3 0.0459(10) 0.1054(15) 0.0563(10) -0.0097(9) 0.0129(8) 0.0119(10)
O4 0.0589(10) 0.0860(13) 0.0371(9) 0.0146(9) 0.0091(8) -0.0148(8)
O5 0.0809(14) 0.166(2) 0.0596(12) 0.0662(14) 0.0049(10) -0.0301(12)
C1 0.0346(11) 0.0389(12) 0.0335(11) 0.0013(9) 0.0084(9) 0.0012(9)
C2 0.0382(11) 0.0404(13) 0.0304(10) 0.0048(9) 0.0057(9) -0.0008(9)
C3 0.0371(11) 0.0390(13) 0.0302(10) 0.0018(9) 0.0040(9) -0.0010(9)
C4 0.0377(11) 0.0367(12) 0.0325(11) 0.0028(9) 0.0061(9) 0.0002(9)
C5 0.0385(12) 0.0378(13) 0.0339(11) 0.0022(9) 0.0069(9) 0.0018(9)
C6 0.0367(12) 0.0425(13) 0.0398(12) 0.0038(9) 0.0100(9) -0.0044(10)
C7 0.0520(14) 0.0411(14) 0.0501(14) -0.0019(11) 0.0032(11) 0.0034(11)
C8 0.0599(15) 0.0465(15) 0.0622(16) -0.0010(12) 0.0050(13) 0.0069(12)
C9 0.0642(17) 0.0429(15) 0.0781(18) -0.0098(12) 0.0089(14) -0.0066(14)
C10 0.0628(16) 0.0543(17) 0.0629(16) -0.0072(13) -0.0040(13) -0.0157(13)
C11 0.0591(15) 0.0460(14) 0.0467(13) 0.0001(11) 0.0051(12) -0.0051(11)
C12 0.0385(12) 0.0449(13) 0.0392(12) 0.0007(10) 0.0081(10) -0.0006(10)
C13 0.0351(13) 0.101(2) 0.0649(17) -0.0051(13) 0.0031(12) -0.0066(15)
C14 0.0602(18) 0.144(3) 0.075(2) -0.0086(19) -0.0119(16) -0.012(2)
C15 0.0476(13) 0.0499(14) 0.0433(13) 0.0072(11) 0.0093(11) -0.0030(10)
C16 0.081(2) 0.114(2) 0.0408(15) 0.0082(17) 0.0174(14) -0.0257(15)
C17 0.171(4) 0.123(3) 0.079(2) 0.021(3) 0.062(2) 0.004(2)
C18 0.0425(13) 0.0430(13) 0.0492(13) 0.0093(10) 0.0033(10) -0.0013(10)
C19 0.0524(14) 0.0525(15) 0.0394(12) -0.0023(11) 0.0133(10) 0.0064(10)

loop_
_atom_type_symbol
_atom_type_description
_atom_type_scat_dispersion_real
_atom_type_scat_dispersion_imag
_atom_type_scat_source
C C 0.0033 0.0016 'International Tables Vol C Tables 4.2.6.8 and 6.1.1.4'
H H 0.0000 0.0000 'International Tables Vol C Tables 4.2.6.8 and 6.1.1.4'
O O 0.0106 0.0060 'International Tables Vol C Tables 4.2.6.8 and 6.1.1.4'

loop_
_diffrn_reflns_number
10246

loop_
_geom_angle_atom_site_label_1
_geom_angle_atom_site_label_2
_geom_angle_atom_site_label_3
_geom_angle_site_symmetry_1
_geom_angle_site_symmetry_3
_geom_angle
_geom_angle_publ_flag
C1 O1 C5 . . 118.56(14) yes
C12 O2 C13 . . 116.85(18) ?
C15 O4 C16 . . 117.93(19) ?
O1 C1 C19 . . 103.61(15) ?
O1 C1 C4 . 3_565 112.54(15) yes
C19 C1 C4 . 3_565 120.89(16) ?
O1 C1 C2 . . 112.12(15) yes
C19 C1 C2 . . 117.84(17) ?
C4 C1 C2 3_565 . 89.94(14) yes
C15 C2 C3 . . 110.16(16) ?
C15 C2 C5 . 3_565 117.70(16) ?
C3 C2 C5 . 3_565 114.62(16) yes
C15 C2 C1 . . 112.03(17) ?
C3 C2 C1 . . 111.40(15) yes
C5 C2 C1 3_565 . 89.35(14) yes
C6 C3 C2 . . 117.50(16) ?
C6 C3 C4 . . 112.64(16) ?
C2 C3 C4 . . 109.72(15) yes
C6 C3 H3 . . 105.3 ?
C2 C3 H3 . . 105.3 ?
C4 C3 H3 . . 105.3 ?
C12 C4 C3 . . 107.63(16) ?
C12 C4 C5 . . 113.98(16) ?
C3 C4 C5 . . 111.80(16) yes
C12 C4 C1 . 3_565 118.33(17) ?
C3 C4 C1 . 3_565 114.21(15) yes
C5 C4 C1 . 3_565 90.18(14) yes
O1 C5 C18 . . 103.70(15) ?
O1 C5 C4 . . 112.05(15) yes
C18 C5 C4 . . 118.96(17) ?
O1 C5 C2 . 3_565 112.04(15) yes
C18 C5 C2 . 3_565 119.75(17) ?
C4 C5 C2 . 3_565 90.44(14) yes
C11 C6 C7 . . 117.9(2) ?
C11 C6 C3 . . 118.41(18) ?
C7 C6 C3 . . 123.58(18) ?
C8 C7 C6 . . 120.2(2) ?
C8 C7 H7 . . 119.9 ?
C6 C7 H7 . . 119.9 ?
C9 C8 C7 . . 121.1(2) ?
C9 C8 H8 . . 119.4 ?
C7 C8 H8 . . 119.4 ?
C8 C9 C10 . . 119.3(2) ?
C8 C9 H9 . . 120.3 ?
C10 C9 H9 . . 120.3 ?
C11 C10 C9 . . 119.5(2) ?
C11 C10 H10 . . 120.2 ?
C9 C10 H10 . . 120.2 ?
C10 C11 C6 . . 121.9(2) ?
C10 C11 H11 . . 119.1 ?
C6 C11 H11 . . 119.1 ?
O3 C12 O2 . . 123.01(19) ?
O3 C12 C4 . . 126.84(18) ?
O2 C12 C4 . . 110.13(18) ?
O2 C13 C14 . . 108.2(2) ?
O2 C13 H13A . . 110.1 ?
C14 C13 H13A . . 110.1 ?
O2 C13 H13B . . 110.1 ?
C14 C13 H13B . . 110.1 ?
H13A C13 H13B . . 108.4 ?
C13 C14 H14A . . 109.5 ?
C13 C14 H14B . . 109.5 ?
H14A C14 H14B . . 109.5 ?
C13 C14 H14C . . 109.5 ?
H14A C14 H14C . . 109.5 ?
H14B C14 H14C . . 109.5 ?
O5 C15 O4 . . 121.9(2) ?
O5 C15 C2 . . 127.0(2) ?
O4 C15 C2 . . 110.96(18) ?
O4 C16 C17 . . 108.3(3) ?
O4 C16 H16A . . 110.0 ?
C17 C16 H16A . . 110.0 ?
O4 C16 H16B . . 110.0 ?
C17 C16 H16B . . 110.0 ?
H16A C16 H16B . . 108.4 ?
C16 C17 H17A . . 109.5 ?
C16 C17 H17B . . 109.5 ?
H17A C17 H17B . . 109.5 ?
C16 C17 H17C . . 109.5 ?
H17A C17 H17C . . 109.5 ?
H17B C17 H17C . . 109.5 ?
C5 C18 H18A . . 109.5 ?
C5 C18 H18B . . 109.5 ?
H18A C18 H18B . . 109.5 ?
C5 C18 H18C . . 109.5 ?
H18A C18 H18C . . 109.5 ?
H18B C18 H18C . . 109.5 ?
C1 C19 H19A . . 109.5 ?
C1 C19 H19B . . 109.5 ?
H19A C19 H19B . . 109.5 ?
C1 C19 H19C . . 109.5 ?
H19A C19 H19C . . 109.5 ?
H19B C19 H19C . . 109.5 ?

loop_
_geom_bond_atom_site_label_1
_geom_bond_atom_site_label_2
_geom_bond_site_symmetry_2
_geom_bond_distance
_geom_bond_publ_flag
O1 C1 . 1.428(2) yes
O1 C5 . 1.439(2) yes
O2 C12 . 1.332(2) ?
O2 C13 . 1.459(3) ?
O3 C12 . 1.195(2) ?
O4 C15 . 1.328(3) ?
O4 C16 . 1.461(3) ?
O5 C15 . 1.188(3) ?
C1 C19 . 1.517(3) ?
C1 C4 3_565 1.572(3) yes
C1 C2 . 1.587(3) yes
C2 C15 . 1.517(3) ?
C2 C3 . 1.538(3) yes
C2 C5 3_565 1.576(3) yes
C3 C6 . 1.527(3) ?
C3 C4 . 1.552(3) yes
C3 H3 . 0.9800 ?
C4 C12 . 1.526(3) ?
C4 C5 . 1.569(3) yes
C4 C1 3_565 1.572(3) ?
C5 C18 . 1.513(3) ?
C5 C2 3_565 1.576(3) ?
C6 C11 . 1.384(3) ?
C6 C7 . 1.389(3) ?
C7 C8 . 1.389(3) ?
C7 H7 . 0.9300 ?
C8 C9 . 1.366(3) ?
C8 H8 . 0.9300 ?
C9 C10 . 1.388(3) ?
C9 H9 . 0.9300 ?
C10 C11 . 1.380(3) ?
C10 H10 . 0.9300 ?
C11 H11 . 0.9300 ?
C13 C14 . 1.487(4) ?
C13 H13A . 0.9700 ?
C13 H13B . 0.9700 ?
C14 H14A . 0.9600 ?
C14 H14B . 0.9600 ?
C14 H14C . 0.9600 ?
C16 C17 . 1.485(4) ?
C16 H16A . 0.9700 ?
C16 H16B . 0.9700 ?
C17 H17A . 0.9600 ?
C17 H17B . 0.9600 ?
C17 H17C . 0.9600 ?
C18 H18A . 0.9600 ?
C18 H18B . 0.9600 ?
C18 H18C . 0.9600 ?
C19 H19A . 0.9600 ?
C19 H19B . 0.9600 ?
C19 H19C . 0.9600 ?

loop_
_geom_hbond_atom_site_label_D
_geom_hbond_atom_site_label_H
_geom_hbond_atom_site_label_A
_geom_hbond_site_symmetry_A
_geom_hbond_distance_DH
_geom_hbond_distance_HA
_geom_hbond_distance_DA
_geom_hbond_angle_DHA
C16 H16A O5 . 0.97 2.24 2.656(3) 105
C7 H7 O1 3_565 0.93 2.36 3.080(3) 135
C18 H18B O5 3_565 0.96 2.36 2.802(3) 107
C13 H13B O3 3_665 0.97 2.44 3.402(3) 171

loop_
_geom_torsion_atom_site_label_1
_geom_torsion_atom_site_label_2
_geom_torsion_atom_site_label_3
_geom_torsion_atom_site_label_4
_geom_torsion_site_symmetry_1
_geom_torsion_site_symmetry_4
_geom_torsion
C5 O1 C1 C19 . . -178.37(15)
C5 O1 C1 C4 . 3_565 49.4(2)
C5 O1 C1 C2 . . -50.3(2)
O1 C1 C2 C15 . . -128.06(17)
C19 C1 C2 C15 . . -7.9(2)
C4 C1 C2 C15 3_565 . 117.52(17)
O1 C1 C2 C3 . . -4.2(2)
C19 C1 C2 C3 . . 115.97(19)
C4 C1 C2 C3 3_565 . -118.57(16)
O1 C1 C2 C5 . 3_565 112.14(16)
C19 C1 C2 C5 . 3_565 -127.73(17)
C4 C1 C2 C5 3_565 3_565 -2.27(14)
C15 C2 C3 C6 . . -51.7(2)
C5 C2 C3 C6 3_565 . 83.7(2)
C1 C2 C3 C6 . . -176.70(16)
C15 C2 C3 C4 . . 177.89(16)
C5 C2 C3 C4 3_565 . -46.6(2)
C1 C2 C3 C4 . . 52.94(19)
C6 C3 C4 C12 . . 47.8(2)
C2 C3 C4 C12 . . -179.26(16)
C6 C3 C4 C5 . . 173.71(15)
C2 C3 C4 C5 . . -53.4(2)
C6 C3 C4 C1 . 3_565 -85.7(2)
C2 C3 C4 C1 . 3_565 47.2(2)
C1 O1 C5 C18 . . 179.56(15)
C1 O1 C5 C4 . . 50.0(2)
C1 O1 C5 C2 . 3_565 -49.9(2)
C12 C4 C5 O1 . . 126.84(17)
C3 C4 C5 O1 . . 4.5(2)
C1 C4 C5 O1 3_565 . -111.78(15)
C12 C4 C5 C18 . . 5.8(2)
C3 C4 C5 C18 . . -116.57(19)
C1 C4 C5 C18 3_565 . 127.15(18)
C12 C4 C5 C2 . 3_565 -119.08(17)
C3 C4 C5 C2 . 3_565 118.59(16)
C1 C4 C5 C2 3_565 3_565 2.30(14)
C2 C3 C6 C11 . . 120.2(2)
C4 C3 C6 C11 . . -110.8(2)
C2 C3 C6 C7 . . -63.6(3)
C4 C3 C6 C7 . . 65.4(2)
C11 C6 C7 C8 . . 1.2(3)
C3 C6 C7 C8 . . -175.0(2)
C6 C7 C8 C9 . . 0.0(4)
C7 C8 C9 C10 . . -0.5(4)
C8 C9 C10 C11 . . -0.3(4)
C9 C10 C11 C6 . . 1.5(4)
C7 C6 C11 C10 . . -2.0(3)
C3 C6 C11 C10 . . 174.4(2)
C13 O2 C12 O3 . . 2.8(3)
C13 O2 C12 C4 . . -175.94(18)
C3 C4 C12 O3 . . -125.2(2)
C5 C4 C12 O3 . . 110.2(3)
C1 C4 C12 O3 3_565 . 6.1(3)
C3 C4 C12 O2 . . 53.4(2)
C5 C4 C12 O2 . . -71.2(2)
C1 C4 C12 O2 3_565 . -175.30(16)
C12 O2 C13 C14 . . 177.2(2)
C16 O4 C15 O5 . . -3.7(4)
C16 O4 C15 C2 . . -178.7(2)
C3 C2 C15 O5 . . 142.3(3)
C5 C2 C15 O5 3_565 . 8.3(4)
C1 C2 C15 O5 . . -93.1(3)
C3 C2 C15 O4 . . -43.1(2)
C5 C2 C15 O4 3_565 . -177.06(17)
C1 C2 C15 O4 . . 81.5(2)
C15 O4 C16 C17 . . 115.7(3)
